data_2211795
loop_
_publ_author_name
'Yang, Xue-Mei'

_publ_section_title
;
 Bis(acetylacetonato-\k^2^<i>O</i>,<i>O</i>')(4-hydroxybenzaldehyde
 thiosemicarbazone-\k<i>S</i>)zinc(II)
;
_journal_coeditor_code DN2105
_journal_issue 1
_journal_name_full 'Acta Crystallographica Section E'
_journal_page_first m284
_journal_page_last m285
_journal_paper_doi 10.1107/S1600536806054183
_journal_volume 63
_journal_year 2007
_chemical_formula_iupac '[Zn (C5 H7 O2)2 (C8 H9 N3 O S)]'
_chemical_formula_moiety 'C18 H23 N3 O5 S Zn'
_chemical_formula_sum 'C18 H23 N3 O5 S Zn'
_chemical_formula_weight 458.82
_chemical_name_systematic
;
Bis(acetylacetonato-\k^2^O,O')(4-Hydroxybenzaldehyde
thiosemicarbazone-\kS)zinc(II)
;
_space_group_IT_number 61
_symmetry_cell_setting orthorhombic
_symmetry_space_group_name_Hall '-P 2ac 2ab'
_symmetry_space_group_name_H-M 'P b c a'
_atom_sites_solution_hydrogens geom
_atom_sites_solution_primary direct
_atom_sites_solution_secondary difmap
_audit_creation_method SHELXL-97
_cell_angle_alpha 90.00
_cell_angle_beta 90.00
_cell_angle_gamma 90.00
_cell_formula_units_Z 8
_cell_length_a 14.3048(7)
_cell_length_b 10.1746(5)
_cell_length_c 29.7259(15)
_cell_measurement_reflns_used 5656
_cell_measurement_temperature 293(2)
_cell_measurement_theta_max 26.17
_cell_measurement_theta_min 2.46
_cell_volume 4326.5(4)
_computing_cell_refinement 'SAINT-Plus (Bruker, 2003)'
_computing_data_collection 'SMART (Bruker, 2001)'
_computing_data_reduction SAINT-Plus
_computing_molecular_graphics SHELXTL
_computing_publication_material SHELXTL
_computing_structure_refinement SHELXTL
_computing_structure_solution 'SHELXTL (Bruker, 2005)'
_diffrn_ambient_temperature 293(2)
_diffrn_measured_fraction_theta_full 0.999
_diffrn_measured_fraction_theta_max 0.999
_diffrn_measurement_device_type 'Bruker SMART 1000 CCD'
_diffrn_measurement_method \w
_diffrn_radiation_monochromator graphite
_diffrn_radiation_source 'fine-focus sealed tube'
_diffrn_radiation_type MoK\a
_diffrn_radiation_wavelength 0.71073
_diffrn_reflns_av_R_equivalents 0.0424
_diffrn_reflns_av_sigmaI/netI 0.0350
_diffrn_reflns_limit_h_max 17
_diffrn_reflns_limit_h_min -9
_diffrn_reflns_limit_k_max 12
_diffrn_reflns_limit_k_min -10
_diffrn_reflns_limit_l_max 36
_diffrn_reflns_limit_l_min -36
_diffrn_reflns_number 20382
_diffrn_reflns_theta_full 26.00
_diffrn_reflns_theta_max 26.00
_diffrn_reflns_theta_min 1.98
_diffrn_standards_number 0
_exptl_absorpt_coefficient_mu 1.264
_exptl_absorpt_correction_T_max 0.6130
_exptl_absorpt_correction_T_min 0.5589
_exptl_absorpt_correction_type multi-scan
_exptl_absorpt_process_details '(SADABS; Sheldrick, 1996)'
_exptl_crystal_colour colorless
_exptl_crystal_density_diffrn 1.409
_exptl_crystal_density_method 'not measured'
_exptl_crystal_description block
_exptl_crystal_F_000 1904
_exptl_crystal_size_max 0.48
_exptl_crystal_size_mid 0.41
_exptl_crystal_size_min 0.39
_refine_diff_density_max 0.489
_refine_diff_density_min -0.246
_refine_ls_extinction_method none
_refine_ls_goodness_of_fit_ref 1.044
_refine_ls_hydrogen_treatment constr
_refine_ls_matrix_type full
_refine_ls_number_parameters 258
_refine_ls_number_reflns 4265
_refine_ls_number_restraints 0
_refine_ls_restrained_S_all 1.044
_refine_ls_R_factor_all 0.0714
_refine_ls_R_factor_gt 0.0363
_refine_ls_shift/su_max 0.005
_refine_ls_shift/su_mean 0.000
_refine_ls_structure_factor_coef Fsqd
_refine_ls_weighting_details 'calc w=1/[\s^2^(Fo^2^)+(0.0356P)^2^+3.1381P] where P=(Fo^2^+2Fc^2^)/3'
_refine_ls_weighting_scheme calc
_refine_ls_wR_factor_gt 0.0797
_refine_ls_wR_factor_ref 0.0950
_reflns_number_gt 2782
_reflns_number_total 4266
_reflns_threshold_expression I>2\s(I)
_cod_data_source_file dn2105.cif
_cod_data_source_block I
_cod_depositor_comments
;
The following automatic conversions were performed:
'_symmetry_cell_setting' value 'Orthorhombic' changed to 'orthorhombic'
according to '/home/saulius/struct/CIF-dictionaries/cif_core.dic'
dictionary named 'cif_core.dic' version 2.4.1 from 2010-06-29.

Automatic conversion script
Id: cif_fix_enum 1527 2010-12-29 10:47:43Z saulius 

The following automatic conversions were performed:

'_symmetry_cell_setting' value 'Orthorhombic' changed to
'orthorhombic' according to
/home/saulius/struct/CIF-dictionaries/cif_core.dic dictionary named
'cif_core.dic' version 2.4.1 from 2010-06-29.

Automatic conversion script
Id: cif_fix_values 1715 2011-07-08 13:25:40Z adriana 
;
_cod_database_code 2211795
_cod_database_fobs_code 2211795

loop_
_symmetry_equiv_pos_as_xyz
'x, y, z'
'-x+1/2, -y, z+1/2'
'-x, y+1/2, -z+1/2'
'x+1/2, -y+1/2, -z'
'-x, -y, -z'
'x-1/2, y, -z-1/2'
'x, -y-1/2, z-1/2'
'-x-1/2, y-1/2, z'

loop_
_atom_site_type_symbol
_atom_site_label
_atom_site_fract_x
_atom_site_fract_y
_atom_site_fract_z
_atom_site_U_iso_or_equiv
_atom_site_adp_type
_atom_site_calc_flag
_atom_site_refinement_flags
_atom_site_occupancy
Zn Zn1 0.98209(2) 0.16333(3) 0.400700(11) 0.03916(12) Uani d . 1
S S1 0.97474(7) 0.33683(8) 0.45550(3) 0.0515(2) Uani d . 1
C C1 0.7296(3) 0.1490(5) 0.31846(14) 0.0865(14) Uani d . 1
H H1A 0.7079 0.2370 0.3236 0.130 Uiso calc R 1
H H1B 0.6774 0.0896 0.3190 0.130 Uiso calc R 1
H H1C 0.7598 0.1441 0.2897 0.130 Uiso calc R 1
C C2 0.7980(2) 0.1114(4) 0.35475(11) 0.0538(9) Uani d . 1
C C3 0.7782(2) 0.0054(3) 0.38237(12) 0.0576(9) Uani d . 1
H H3 0.7234 -0.0408 0.3766 0.069 Uiso calc R 1
C C4 0.8326(2) -0.0378(3) 0.41775(11) 0.0480(8) Uani d . 1
C C5 0.8009(3) -0.1533(4) 0.44530(14) 0.0762(12) Uani d . 1
H H5A 0.8313 -0.2316 0.4347 0.114 Uiso calc R 1
H H5B 0.7344 -0.1632 0.4425 0.114 Uiso calc R 1
H H5C 0.8168 -0.1391 0.4763 0.114 Uiso calc R 1
C C6 1.1756(3) 0.3033(5) 0.30153(13) 0.0833(13) Uani d . 1
H H6A 1.1269 0.3082 0.2794 0.125 Uiso calc R 1
H H6B 1.2286 0.2582 0.2891 0.125 Uiso calc R 1
H H6C 1.1937 0.3905 0.3103 0.125 Uiso calc R 1
C C7 1.1405(2) 0.2297(4) 0.34206(11) 0.0527(9) Uani d . 1
C C8 1.2008(2) 0.1493(3) 0.36572(12) 0.0578(9) Uani d . 1
H H8 1.2626 0.1471 0.3561 0.069 Uiso calc R 1
C C9 1.1782(2) 0.0718(3) 0.40244(12) 0.0517(8) Uani d . 1
C C10 1.2527(3) -0.0123(4) 0.42372(15) 0.0854(13) Uani d . 1
H H10A 1.2598 0.0117 0.4548 0.128 Uiso calc R 1
H H10B 1.3109 0.0008 0.4083 0.128 Uiso calc R 1
H H10C 1.2350 -0.1032 0.4217 0.128 Uiso calc R 1
C C11 0.9629(2) 0.2615(3) 0.50688(10) 0.0412(7) Uani d . 1
C C12 0.9780(2) 0.3454(3) 0.62000(10) 0.0457(7) Uani d . 1
H H12 0.9979 0.4319 0.6170 0.055 Uiso calc R 1
C C13 0.9627(2) 0.2905(3) 0.66452(10) 0.0399(7) Uani d . 1
C C14 0.9644(2) 0.3710(3) 0.70207(11) 0.0489(8) Uani d . 1
H H14 0.9794 0.4594 0.6987 0.059 Uiso calc R 1
C C15 0.9443(2) 0.3227(3) 0.74430(10) 0.0458(8) Uani d . 1
H H15 0.9453 0.3786 0.7690 0.055 Uiso calc R 1
C C16 0.9226(2) 0.1910(3) 0.74996(10) 0.0428(7) Uani d . 1
C C17 0.9231(2) 0.1091(3) 0.71270(10) 0.0475(8) Uani d . 1
H H17 0.9099 0.0202 0.7161 0.057 Uiso calc R 1
C C18 0.9429(2) 0.1581(3) 0.67090(10) 0.0474(8) Uani d . 1
H H18 0.9431 0.1017 0.6463 0.057 Uiso calc R 1
N N1 0.9404(2) 0.1382(2) 0.51184(9) 0.0517(7) Uani d . 1
H H1D 0.9354 0.1052 0.5384 0.062 Uiso calc R 1
H H1E 0.9306 0.0899 0.4886 0.062 Uiso calc R 1
N N2 0.97760(19) 0.3336(2) 0.54381(8) 0.0487(7) Uani d . 1
H H2 0.9950 0.4143 0.5418 0.058 Uiso calc R 1
N N3 0.96418(18) 0.2755(3) 0.58509(8) 0.0467(7) Uani d . 1
O O1 0.87147(15) 0.1814(2) 0.35723(7) 0.0493(5) Uani d . 1
O O2 0.91004(14) 0.0128(2) 0.42909(7) 0.0488(5) Uani d . 1
O O3 1.05534(16) 0.2477(2) 0.35139(7) 0.0605(6) Uani d . 1
O O4 1.09751(14) 0.0617(2) 0.41977(7) 0.0489(5) Uani d . 1
O O5 0.89982(18) 0.1382(2) 0.79007(7) 0.0556(6) Uani d . 1
H H5 0.9040 0.1945 0.8097 0.083 Uiso calc R 1

loop_
_atom_site_aniso_label
_atom_site_aniso_U_11
_atom_site_aniso_U_22
_atom_site_aniso_U_33
_atom_site_aniso_U_12
_atom_site_aniso_U_13
_atom_site_aniso_U_23
Zn1 0.03879(19) 0.0460(2) 0.03265(19) -0.00508(16) 0.00074(15) -0.00055(16)
S1 0.0827(6) 0.0380(4) 0.0340(4) -0.0068(4) 0.0029(4) 0.0006(4)
C1 0.064(3) 0.111(4) 0.085(3) -0.025(2) -0.033(2) 0.025(3)
C2 0.046(2) 0.069(2) 0.047(2) -0.0063(18) -0.0047(16) -0.0037(17)
C3 0.046(2) 0.063(2) 0.064(2) -0.0197(18) -0.0083(17) 0.0032(19)
C4 0.0467(19) 0.0450(18) 0.052(2) -0.0059(16) 0.0055(16) -0.0033(16)
C5 0.065(2) 0.070(3) 0.094(3) -0.023(2) -0.005(2) 0.022(2)
C6 0.065(3) 0.119(4) 0.066(3) -0.016(3) 0.020(2) 0.020(3)
C7 0.048(2) 0.068(2) 0.0427(19) -0.0161(18) 0.0087(16) -0.0043(17)
C8 0.0410(19) 0.062(2) 0.070(2) -0.0061(18) 0.0112(17) 0.000(2)
C9 0.0429(19) 0.0453(19) 0.067(2) -0.0010(15) -0.0030(17) -0.0068(18)
C10 0.054(2) 0.086(3) 0.116(4) 0.014(2) 0.004(2) 0.020(3)
C11 0.0473(19) 0.0420(17) 0.0343(17) 0.0013(14) 0.0015(13) -0.0004(14)
C12 0.0508(19) 0.0467(18) 0.0395(17) -0.0012(16) -0.0030(15) -0.0035(15)
C13 0.0433(18) 0.0421(17) 0.0344(16) -0.0006(13) -0.0015(13) -0.0046(13)
C14 0.060(2) 0.0388(17) 0.048(2) -0.0073(15) -0.0041(16) -0.0049(15)
C15 0.061(2) 0.0440(18) 0.0321(16) -0.0040(16) -0.0004(14) -0.0113(14)
C16 0.0432(18) 0.0501(19) 0.0352(17) 0.0028(15) -0.0068(13) -0.0018(14)
C17 0.062(2) 0.0357(16) 0.0448(19) 0.0022(16) -0.0065(16) -0.0042(15)
C18 0.060(2) 0.0433(18) 0.0387(18) 0.0047(16) -0.0078(15) -0.0153(15)
N1 0.080(2) 0.0421(15) 0.0333(14) -0.0085(14) -0.0002(13) -0.0009(12)
N2 0.0734(18) 0.0401(14) 0.0324(14) -0.0035(14) 0.0023(13) -0.0002(12)
N3 0.0613(18) 0.0463(15) 0.0325(14) 0.0034(13) 0.0008(12) 0.0003(12)
O1 0.0441(12) 0.0635(15) 0.0402(12) -0.0136(11) -0.0077(9) 0.0070(11)
O2 0.0475(13) 0.0539(13) 0.0450(13) -0.0163(11) -0.0059(10) 0.0032(10)
O3 0.0439(13) 0.0914(18) 0.0463(14) -0.0020(13) 0.0074(11) 0.0198(13)
O4 0.0420(13) 0.0496(13) 0.0550(14) -0.0009(10) 0.0040(10) 0.0045(11)
O5 0.0774(17) 0.0496(13) 0.0397(13) -0.0032(12) 0.0000(12) 0.0022(10)

loop_
_atom_type_symbol
_atom_type_description
_atom_type_scat_dispersion_real
_atom_type_scat_dispersion_imag
_atom_type_scat_source
C C 0.0033 0.0016 'International Tables Vol C Tables 4.2.6.8 and 6.1.1.4'
H H 0.0000 0.0000 'International Tables Vol C Tables 4.2.6.8 and 6.1.1.4'
N N 0.0061 0.0033 'International Tables Vol C Tables 4.2.6.8 and 6.1.1.4'
O O 0.0106 0.0060 'International Tables Vol C Tables 4.2.6.8 and 6.1.1.4'
S S 0.1246 0.1234 'International Tables Vol C Tables 4.2.6.8 and 6.1.1.4'
Zn Zn 0.2839 1.4301 'International Tables Vol C Tables 4.2.6.8 and 6.1.1.4'

loop_
_geom_angle_atom_site_label_1
_geom_angle_atom_site_label_2
_geom_angle_atom_site_label_3
_geom_angle
O3 Zn1 O4 89.85(9)
O3 Zn1 O2 153.71(10)
O4 Zn1 O2 84.98(9)
O3 Zn1 O1 84.47(9)
O4 Zn1 O1 148.15(9)
O2 Zn1 O1 86.44(8)
O3 Zn1 S1 101.80(8)
O4 Zn1 S1 102.74(7)
O2 Zn1 S1 104.48(6)
O1 Zn1 S1 109.10(7)
C11 S1 Zn1 106.22(11)
C2 C1 H1A 109.5
C2 C1 H1B 109.5
H1A C1 H1B 109.5
C2 C1 H1C 109.5
H1A C1 H1C 109.5
H1B C1 H1C 109.5
O1 C2 C3 124.8(3)
O1 C2 C1 115.9(3)
C3 C2 C1 119.3(3)
C4 C3 C2 125.7(3)
C4 C3 H3 117.1
C2 C3 H3 117.1
O2 C4 C3 124.5(3)
O2 C4 C5 115.9(3)
C3 C4 C5 119.6(3)
C4 C5 H5A 109.5
C4 C5 H5B 109.5
H5A C5 H5B 109.5
C4 C5 H5C 109.5
H5A C5 H5C 109.5
H5B C5 H5C 109.5
C7 C6 H6A 109.5
C7 C6 H6B 109.5
H6A C6 H6B 109.5
C7 C6 H6C 109.5
H6A C6 H6C 109.5
H6B C6 H6C 109.5
O3 C7 C8 125.2(3)
O3 C7 C6 115.1(3)
C8 C7 C6 119.6(3)
C7 C8 C9 126.3(3)
C7 C8 H8 116.8
C9 C8 H8 116.8
O4 C9 C8 125.4(3)
O4 C9 C10 115.3(3)
C8 C9 C10 119.3(3)
C9 C10 H10A 109.5
C9 C10 H10B 109.5
H10A C10 H10B 109.5
C9 C10 H10C 109.5
H10A C10 H10C 109.5
H10B C10 H10C 109.5
N1 C11 N2 118.3(3)
N1 C11 S1 123.7(2)
N2 C11 S1 118.0(2)
N3 C12 C13 120.3(3)
N3 C12 H12 119.9
C13 C12 H12 119.9
C14 C13 C18 117.8(3)
C14 C13 C12 120.3(3)
C18 C13 C12 121.9(3)
C15 C14 C13 121.3(3)
C15 C14 H14 119.4
C13 C14 H14 119.4
C14 C15 C16 120.1(3)
C14 C15 H15 119.9
C16 C15 H15 119.9
O5 C16 C15 123.2(3)
O5 C16 C17 117.9(3)
C15 C16 C17 118.9(3)
C18 C17 C16 120.5(3)
C18 C17 H17 119.8
C16 C17 H17 119.8
C17 C18 C13 121.3(3)
C17 C18 H18 119.4
C13 C18 H18 119.4
C11 N1 H1D 120.0
C11 N1 H1E 120.0
H1D N1 H1E 120.0
C11 N2 N3 118.3(3)
C11 N2 H2 120.8
N3 N2 H2 120.8
C12 N3 N2 117.7(3)
C2 O1 Zn1 128.6(2)
C4 O2 Zn1 129.8(2)
C7 O3 Zn1 127.2(2)
C9 O4 Zn1 125.9(2)
C16 O5 H5 109.5

loop_
_geom_bond_atom_site_label_1
_geom_bond_atom_site_label_2
_geom_bond_distance
Zn1 O3 1.996(2)
Zn1 O4 2.029(2)
Zn1 O2 2.029(2)
Zn1 O1 2.051(2)
Zn1 S1 2.4044(9)
S1 C11 1.717(3)
C1 C2 1.506(5)
C1 H1A 0.9600
C1 H1B 0.9600
C1 H1C 0.9600
C2 O1 1.272(4)
C2 C3 1.385(5)
C3 C4 1.380(5)
C3 H3 0.9300
C4 O2 1.267(4)
C4 C5 1.503(4)
C5 H5A 0.9600
C5 H5B 0.9600
C5 H5C 0.9600
C6 C7 1.505(5)
C6 H6A 0.9600
C6 H6B 0.9600
C6 H6C 0.9600
C7 O3 1.263(4)
C7 C8 1.380(5)
C8 C9 1.385(5)
C8 H8 0.9300
C9 O4 1.268(4)
C9 C10 1.507(5)
C10 H10A 0.9600
C10 H10B 0.9600
C10 H10C 0.9600
C11 N1 1.303(4)
C11 N2 1.337(4)
C12 N3 1.273(4)
C12 C13 1.453(4)
C12 H12 0.9300
C13 C14 1.385(4)
C13 C18 1.389(4)
C14 C15 1.378(4)
C14 H14 0.9300
C15 C16 1.385(4)
C15 H15 0.9300
C16 O5 1.348(4)
C16 C17 1.386(4)
C17 C18 1.368(4)
C17 H17 0.9300
C18 H18 0.9300
N1 H1D 0.8600
N1 H1E 0.8600
N2 N3 1.376(3)
N2 H2 0.8600
O5 H5 0.8200

loop_
_geom_hbond_atom_site_label_D
_geom_hbond_atom_site_label_H
_geom_hbond_atom_site_label_A
_geom_hbond_site_symmetry_A
_geom_hbond_distance_DH
_geom_hbond_distance_HA
_geom_hbond_distance_DA
_geom_hbond_angle_DHA
O5 H5 O1 7_566 0.82 1.95 2.742(3) 161.9
N2 H2 S1 5_766 0.86 2.57 3.422(3) 170.8
N1 H1E O2 . 0.86 1.96 2.805(3) 168.6
N1 H1D O4 5_756 0.86 2.16 2.926(3) 148.7
